data_7203520
loop_
_publ_author_name
'Harvey, Elizabeth J.'
'Ashbrook, Sharon E.'
'Lumpkin, Gregory R.'
'Redfern, Simon A. T.'

_publ_section_title
;
 Characterisation of the (Y1?xLax)2Ti2O7 system by powder diffraction
 and nuclear magnetic resonance methods
;
_journal_issue 48
_journal_name_full 'Journal of Materials Chemistry'
_journal_page_first 4665
_journal_paper_doi 10.1039/b608053g
_journal_volume 16
_journal_year 2006
_chemical_compound_source Synthetic
_chemical_formula_sum 'La1.94 O7 Ti2.07'
_chemical_formula_weight 481.35
_chemical_melting_point_gt 1500
_chemical_name_common 'Lanthanum Titanate'
_chemical_name_systematic 'Lanthanum Titanate'
_space_group_IT_number 4
_symmetry_cell_setting monoclinic
_symmetry_Int_Tables_number 4
_symmetry_space_group_name_Hall 'P 2yb'
_symmetry_space_group_name_H-M 'P 1 21 1'
_cell_angle_alpha 90.0
_cell_angle_beta 98.658(4)
_cell_angle_gamma 90.0
_cell_formula_units_Z 4
_cell_length_a 7.80896(10)
_cell_length_b 5.54608(7)
_cell_length_c 13.01425(22)
_cell_volume 557.213(15)
_computing_structure_refinement GSAS
_pd_phase_name 'from C:/gsas/GSASace/isis251104/Schmalle_La2Ti2O7(best)_72433.cif'
_refine_ls_goodness_of_fit_all 2.19
_refine_ls_matrix_type full
_refine_ls_number_parameters 74
_refine_ls_number_restraints 0
_refine_ls_shift/su_max 0.34
_refine_ls_shift/su_mean 0.06
_cod_data_source_file b608053g.txt
_cod_data_source_block REVLA2TI2O7MK3_publ
_cod_depositor_comments
;
The following automatic conversions were performed:

'_chemical_melting_point' tag was changed to
'_chemical_melting_point_gt' since the value was specified 'more
than' ('>') a certain temperature. The value '>1500' was changed to
'1500' - it should be numeric and without a unit designator.

Automatic conversion script
Id: cif_fix_values 1569 2011-02-09 13:29:24Z adriana 
;
_cod_original_cell_volume 557.213(8)
_cod_original_sg_symbol_H-M 'P 21'
_cod_database_code 7203520

loop_
_symmetry_equiv_pos_site_id
_symmetry_equiv_pos_as_xyz
1 +x,+y,+z
2 -x,+y+1/2,-z

loop_
_atom_site_type_symbol
_atom_site_label
_atom_site_fract_x
_atom_site_fract_y
_atom_site_fract_z
_atom_site_occupancy
_atom_site_thermal_displace_type
_atom_site_U_iso_or_equiv
_atom_site_symmetry_multiplicity
La La1 0.2762(9) 0.25677(35) 0.11344(16) 0.99977 Uiso 0.00632 2
La La2 0.7720(8) 0.2626(4) 0.10008(18) 0.98312 Uiso 0.00632 2
La La3 0.3509(6) 0.8105(4) 0.39054(15) 0.90746 Uiso 0.00632 2
La La4 0.8534(6) 0.8471(4) 0.41623(17) 0.99797 Uiso 0.00632 2
Ti Ti1 0.0293(19) 0.7678(12) 0.1192(4) 1.03599 Uiso 0.00513 2
Ti Ti2 0.5366(16) 0.7633(12) 0.1207(4) 1.02057 Uiso 0.00513 2
Ti Ti3 0.0797(24) 0.2992(12) 0.3247(4) 1.00919 Uiso 0.00513 2
Ti Ti4 0.5841(23) 0.2986(10) 0.3267(4) 1.08051 Uiso 0.00513 2
O O1 0.7735(11) 0.7944(5) 0.10587(27) 1.0 Uiso 0.00897 2
O O2 0.2732(12) 0.7000(6) 0.09428(25) 1.0 Uiso 0.00897 2
O O3 0.0296(8) 0.0272(9) 0.01720(34) 1.0 Uiso 0.00897 2
O O4 0.4772(9) 0.0251(9) 0.0163(4) 1.0 Uiso 0.00897 2
O O5 0.0974(8) 0.9716(9) 0.2255(4) 1.0 Uiso 0.00897 2
O O6 0.5143(7) 0.9635(8) 0.2312(4) 1.0 Uiso 0.00897 2
O O7 0.0314(10) 0.4597(9) 0.18545(33) 1.0 Uiso 0.00897 2
O O8 0.5584(10) 0.4528(9) 0.1851(4) 1.0 Uiso 0.00897 2
O O9 0.0939(9) 0.5599(7) 0.41088(29) 1.0 Uiso 0.00897 2
O O10 0.6175(7) 0.5669(8) 0.39951(32) 1.0 Uiso 0.00897 2
O O11 0.1195(10) 0.0797(8) 0.43168(32) 1.0 Uiso 0.00897 2
O O12 0.5988(10) 0.0827(7) 0.43797(32) 1.0 Uiso 0.00897 2
O O13 0.3300(9) 0.3220(8) 0.31025(22) 1.0 Uiso 0.00897 2
O O14 0.8259(11) 0.2191(6) 0.30457(26) 1.0 Uiso 0.00897 2

loop_
_geom_angle_atom_site_label_1
_geom_angle_atom_site_label_2
_geom_angle_atom_site_label_3
_geom_angle
_geom_angle_site_symmetry_1
_geom_angle_site_symmetry_2
_geom_angle_site_symmetry_3
_geom_angle_publ_flag
? ? ? ? ? ? ? ?

loop_
_geom_bond_atom_site_label_1
_geom_bond_atom_site_label_2
_geom_bond_distance
_geom_bond_site_symmetry_1
_geom_bond_site_symmetry_2
_geom_bond_publ_flag
? ? ? ? ? ?
